data_1560755
loop_
_publ_author_name
'Thomas-Hargreaves, Lewis R.'
'Giansiracusa, Marcus J.'
'Gregson, Matthew'
'Zanda, Emanuele'
'O'Donnell, Felix'
'Wooles, Ashley J.'
'Chilton, Nicholas F.'
'Liddle, Stephen T.'

_publ_section_title
;
 Correlating axial and equatorial ligand field effects to the
 single-molecule magnet performances of a family of dysprosium
 bis-methanediide complexes
;
_journal_issue 11
_journal_name_full 'Chemical Science'
_journal_page_first 3911
_journal_page_last 3920
_journal_paper_doi 10.1039/D1SC00238D
_journal_volume 12
_journal_year 2021
_chemical_formula_moiety 'C50 H40 Dy P4 S4, C12 H30 Na O6'
_chemical_formula_sum 'C62 H70 Dy Na O6 P4 S4'
_chemical_formula_weight 1348.79
_chemical_properties_physical Air-sensitive,Moisture-sensitive,Oxygen-sensitive
_space_group_crystal_system monoclinic
_space_group_IT_number 14
_space_group_name_Hall '-P 2ybc'
_space_group_name_H-M_alt 'P 1 21/c 1'
_atom_sites_solution_hydrogens geom
_atom_sites_solution_primary dual
_atom_sites_solution_secondary difmap
_audit_creation_date 2017-11-06
_audit_creation_method
;
Olex2 1.2
(compiled 2017.08.10 svn.r3458 for OlexSys, GUI svn.r5381)
;
_audit_update_record
;
2020-12-18 deposited with the CCDC.	2021-03-02 downloaded from the CCDC.
;
_cell_angle_alpha 90
_cell_angle_beta 110.560(4)
_cell_angle_gamma 90
_cell_formula_units_Z 4
_cell_length_a 14.1523(4)
_cell_length_b 30.8391(9)
_cell_length_c 15.6028(5)
_cell_measurement_reflns_used 10395
_cell_measurement_temperature 150(2)
_cell_measurement_theta_max 27.7460
_cell_measurement_theta_min 3.6230
_cell_volume 6376.0(4)
_computing_cell_refinement 'CrysAlisPro 1.171.39.21a (Rigaku OD, 2015)'
_computing_data_collection 'CrysAlisPro 1.171.39.21a (Rigaku OD, 2015)'
_computing_data_reduction 'CrysAlisPro 1.171.39.21a (Rigaku OD, 2015)'
_computing_molecular_graphics 'Olex2 (Dolomanov et al., 2009)'
_computing_publication_material 'Olex2 (Dolomanov et al., 2009)'
_computing_structure_refinement 'ShelXL (Sheldrick, 2015)'
_computing_structure_solution 'SHELXT 2014/5 (Sheldrick, 2014)'
_diffrn_ambient_environment N~2~
_diffrn_ambient_temperature 150(2)
_diffrn_detector 'CCD plate'
_diffrn_detector_area_resol_mean 8.0714
_diffrn_detector_type Eos
_diffrn_measured_fraction_theta_full 0.998
_diffrn_measured_fraction_theta_max 0.998
_diffrn_measurement_details
;
List of Runs (angles in degrees, time in seconds):

  # Type    Start    End  Width  t~exp~   \w     \q     \k     \f   Frames
#--------------------------------------------------------------------------
  1  \w     16.00  41.00   1.00   16.50    --   20.10 -37.00 120.00   25
  2  \w    -29.00  82.00   1.00   16.50    --   20.10  19.00 150.00  111
  3  \w     -6.00  58.00   1.00   16.50    --   20.10 -99.00 -90.00   64
  4  \w    -19.00   6.00   1.00   16.50    --  -18.77 -99.00-180.00   25
  5  \w    -53.00 -27.00   1.00   16.50    --   20.10 -37.00 120.00   26
  6  \w     65.00  94.00   1.00   16.50    --   20.10 178.00-120.00   29
;
_diffrn_measurement_device 'four-circle diffractometer'
_diffrn_measurement_device_type 'SuperNova, Single source at offset/far, Eos'
_diffrn_measurement_method '\w scans'
_diffrn_orient_matrix_type 'CrysAlisPro convention (1999,Acta A55,543-557)'
_diffrn_orient_matrix_UB_11 0.0218658000
_diffrn_orient_matrix_UB_12 0.0200472000
_diffrn_orient_matrix_UB_13 -0.0052857000
_diffrn_orient_matrix_UB_21 -0.0461969000
_diffrn_orient_matrix_UB_22 0.0106907000
_diffrn_orient_matrix_UB_23 -0.0057655000
_diffrn_orient_matrix_UB_31 0.0158960000
_diffrn_orient_matrix_UB_32 0.0035189000
_diffrn_orient_matrix_UB_33 0.0479398000
_diffrn_radiation_monochromator mirror
_diffrn_radiation_probe x-ray
_diffrn_radiation_type MoK\a
_diffrn_radiation_wavelength 0.71073
_diffrn_reflns_av_R_equivalents 0.0527
_diffrn_reflns_av_unetI/netI 0.0823
_diffrn_reflns_Laue_measured_fraction_full 0.998
_diffrn_reflns_Laue_measured_fraction_max 0.998
_diffrn_reflns_limit_h_max 17
_diffrn_reflns_limit_h_min -17
_diffrn_reflns_limit_k_max 28
_diffrn_reflns_limit_k_min -38
_diffrn_reflns_limit_l_max 19
_diffrn_reflns_limit_l_min -19
_diffrn_reflns_number 32342
_diffrn_reflns_point_group_measured_fraction_full 0.998
_diffrn_reflns_point_group_measured_fraction_max 0.998
_diffrn_reflns_theta_full 25.242
_diffrn_reflns_theta_max 26.372
_diffrn_reflns_theta_min 3.325
_diffrn_source 'micro-focus sealed X-ray tube'
_diffrn_source_type 'SuperNova (Mo) X-ray Source'
_exptl_absorpt_coefficient_mu 1.458
_exptl_absorpt_correction_T_max 1.000
_exptl_absorpt_correction_T_min 0.705
_exptl_absorpt_correction_type gaussian
_exptl_absorpt_process_details
;
CrysAlisPro 1.171.39.21a (Rigaku Oxford Diffraction, 2015)
Numerical absorption correction based on gaussian integration over
			a multifaceted crystal model
Empirical absorption correction using spherical harmonics,
 implemented in SCALE3 ABSPACK scaling algorithm.
;
_exptl_crystal_colour 'clear colourless'
_exptl_crystal_colour_lustre clear
_exptl_crystal_colour_primary colourless
_exptl_crystal_density_diffrn 1.405
_exptl_crystal_description block
_exptl_crystal_F_000 2764
_exptl_crystal_size_max 0.325
_exptl_crystal_size_mid 0.187
_exptl_crystal_size_min 0.102
_refine_diff_density_max 0.757
_refine_diff_density_min -0.638
_refine_diff_density_rms 0.100
_refine_ls_extinction_method none
_refine_ls_goodness_of_fit_ref 1.024
_refine_ls_hydrogen_treatment constr
_refine_ls_matrix_type full
_refine_ls_number_parameters 709
_refine_ls_number_reflns 13023
_refine_ls_number_restraints 0
_refine_ls_restrained_S_all 1.024
_refine_ls_R_factor_all 0.0742
_refine_ls_R_factor_gt 0.0459
_refine_ls_shift/su_max 0.001
_refine_ls_shift/su_mean 0.000
_refine_ls_structure_factor_coef Fsqd
_refine_ls_weighting_details 'w=1/[\s^2^(Fo^2^)+(0.0153P)^2^] where P=(Fo^2^+2Fc^2^)/3'
_refine_ls_weighting_scheme calc
_refine_ls_wR_factor_gt 0.0637
_refine_ls_wR_factor_ref 0.0709
_reflns_Friedel_coverage 0.000
_reflns_number_gt 9685
_reflns_number_total 13023
_reflns_threshold_expression 'I > 2\s(I)'
_cod_data_source_file d1sc00238d2.cif
_cod_data_source_block 3Dy
_cod_depositor_comments 'Adding full bibliography for 1560749--1560758.cif.'
_cod_database_code 1560755
_manchester_internal_diff_code astl226
_manchester_internal_stl_name DYLTH2
_manchester_internal_stl_number 528
_manchester_internal_coll_client LTH
_manchester_internal_coll_date 08/09/2017
_manchester_internal_process_date 09/09/2017
_manchester_internal_process_user LTH
_manchester_internal_solution_date 06/11/2017
_manchester_internal_solution_user LTH
_manchester_internal_refinement_date 06/11/2017
_manchester_internal_refinement_user LTH/AW
_manchester_internal_validation_date 06/11/2017
_manchester_internal_validation_user LTH/AW
_manchester_internal_archive_date 07/11/2017
_manchester_internal_archive_user AW
_shelx_shelxl_version_number 2016/6
_chemical_oxdiff_formula 'C68 H68 P4 S4 Dy O6 Na'
_chemical_oxdiff_usercomment DyLTH2
_shelx_space_group_comment
;
The symmetry employed for this shelxl refinement is uniquely defined
by the following loop, which should always be used as a source of
symmetry information in preference to the above space-group names.
They are only intended as comments.
;
_shelx_estimated_absorpt_t_max 0.866
_shelx_estimated_absorpt_t_min 0.649
_reflns_odcompleteness_completeness 99.74
_reflns_odcompleteness_iscentric 1
_reflns_odcompleteness_theta 26.32
_olex2_refinement_description
;
1. Fixed Uiso
 At 1.2 times of:
  All C(H) groups, All C(H,H) groups
 At 1.5 times of:
  All C(H,H,H) groups
2.a Secondary CH2 refined with riding coordinates:
 C52(H52A,H52B), C53(H53A,H53B), C56(H56A,H56B), C57(H57A,H57B), C60(H60A,
 H60B), C61(H61A,H61B)
2.b Aromatic/amide H refined with riding coordinates:
 C3(H3), C4(H4), C5(H5), C6(H6), C7(H7), C9(H9), C10(H10), C11(H11), C12(H12),
 C13(H13), C15(H15), C16(H16), C17(H17), C18(H18), C19(H19), C21(H21), C22(H22),
  C23(H23), C24(H24), C25(H25), C28(H28), C29(H29), C30(H30), C31(H31),
 C32(H32), C34(H34), C35(H35), C36(H36), C37(H37), C38(H38), C40(H40), C41(H41),
  C42(H42), C43(H43), C44(H44), C46(H46), C47(H47), C48(H48), C49(H49), C50(H50)
2.c Idealised Me refined as rotating group:
 C51(H51A,H51B,H51C), C54(H54A,H54B,H54C), C55(H55A,H55B,H55C), C58(H58A,H58B,
 H58C), C59(H59A,H59B,H59C), C62(H62A,H62B,H62C)
;
_olex2_submission_special_instructions 'No special instructions were received'
_oxdiff_exptl_absorpt_empirical_details
;
Empirical correction (ABSPACK) includes:
- Absorption correction using spherical harmonics
- Frame scaling
;
_oxdiff_exptl_absorpt_empirical_full_max 1.425
_oxdiff_exptl_absorpt_empirical_full_min 0.726

loop_
_space_group_symop_operation_xyz
'x, y, z'
'-x, y+1/2, -z+1/2'
'-x, -y, -z'
'x, -y-1/2, z-1/2'

loop_
_atom_site_label
_atom_site_type_symbol
_atom_site_fract_x
_atom_site_fract_y
_atom_site_fract_z
_atom_site_U_iso_or_equiv
_atom_site_adp_type
_atom_site_occupancy
_atom_site_site_symmetry_order
_atom_site_calc_flag
_atom_site_refinement_flags_posn
_atom_site_refinement_flags_adp
_atom_site_refinement_flags_occupancy
_atom_site_disorder_assembly
_atom_site_disorder_group
Dy1 Dy 0.52031(2) 0.63251(2) 0.31364(2) 0.02094(5) Uani 1 1 d . . . . .
S1 S 0.57651(7) 0.59746(3) 0.17425(6) 0.0247(2) Uani 1 1 d . . . . .
S2 S 0.61005(7) 0.68633(3) 0.45963(6) 0.0268(2) Uani 1 1 d . . . . .
S3 S 0.46880(7) 0.55604(3) 0.37979(6) 0.0265(2) Uani 1 1 d . . . . .
S4 S 0.42354(7) 0.70060(4) 0.19466(6) 0.0298(2) Uani 1 1 d . . . . .
P1 P 0.71483(7) 0.60585(3) 0.27239(6) 0.0187(2) Uani 1 1 d . . . . .
P2 P 0.73433(7) 0.65526(3) 0.45303(6) 0.0186(2) Uani 1 1 d . . . . .
P3 P 0.32946(7) 0.58107(3) 0.31556(6) 0.0219(2) Uani 1 1 d . . . . .
P4 P 0.30239(7) 0.66870(3) 0.20524(6) 0.0225(2) Uani 1 1 d . . . . .
C1 C 0.7020(3) 0.61791(12) 0.3719(2) 0.0188(8) Uani 1 1 d . . . . .
C2 C 0.7884(3) 0.55731(12) 0.2739(2) 0.0203(9) Uani 1 1 d . . . . .
C3 C 0.7732(3) 0.53284(13) 0.1948(2) 0.0316(10) Uani 1 1 d . . . . .
H3 H 0.720617 0.540620 0.139625 0.038 Uiso 1 1 calc R . . . .
C4 C 0.8332(3) 0.49772(15) 0.1955(3) 0.0419(12) Uani 1 1 d . . . . .
H4 H 0.820920 0.481139 0.141317 0.050 Uiso 1 1 calc R . . . .
C5 C 0.9108(3) 0.48647(14) 0.2741(3) 0.0343(11) Uani 1 1 d . . . . .
H5 H 0.952696 0.462374 0.274260 0.041 Uiso 1 1 calc R . . . .
C6 C 0.9277(3) 0.51034(13) 0.3529(2) 0.0311(10) Uani 1 1 d . . . . .
H6 H 0.981728 0.502860 0.407309 0.037 Uiso 1 1 calc R . . . .
C7 C 0.8661(3) 0.54507(13) 0.3529(2) 0.0257(9) Uani 1 1 d . . . . .
H7 H 0.877172 0.560812 0.407923 0.031 Uiso 1 1 calc R . . . .
C8 C 0.7814(3) 0.64683(12) 0.2310(2) 0.0204(9) Uani 1 1 d . . . . .
C9 C 0.7405(3) 0.68776(13) 0.2144(2) 0.0254(9) Uani 1 1 d . . . . .
H9 H 0.678796 0.693339 0.223783 0.030 Uiso 1 1 calc R . . . .
C10 C 0.7864(3) 0.72091(14) 0.1845(2) 0.0300(10) Uani 1 1 d . . . . .
H10 H 0.755758 0.748738 0.172401 0.036 Uiso 1 1 calc R . . . .
C11 C 0.8774(3) 0.71350(14) 0.1723(2) 0.0330(11) Uani 1 1 d . . . . .
H11 H 0.910122 0.736151 0.152141 0.040 Uiso 1 1 calc R . . . .
C12 C 0.9193(3) 0.67305(15) 0.1896(3) 0.0369(11) Uani 1 1 d . . . . .
H12 H 0.981649 0.667757 0.181347 0.044 Uiso 1 1 calc R . . . .
C13 C 0.8728(3) 0.63964(14) 0.2189(2) 0.0294(10) Uani 1 1 d . . . . .
H13 H 0.903362 0.611798 0.230751 0.035 Uiso 1 1 calc R . . . .
C14 C 0.7936(3) 0.63065(13) 0.5656(2) 0.0210(8) Uani 1 1 d . . . . .
C15 C 0.7873(3) 0.58657(14) 0.5749(2) 0.0339(11) Uani 1 1 d . . . . .
H15 H 0.758163 0.569017 0.522184 0.041 Uiso 1 1 calc R . . . .
C16 C 0.8233(3) 0.56746(15) 0.6612(3) 0.0434(12) Uani 1 1 d . . . . .
H16 H 0.818070 0.536996 0.667380 0.052 Uiso 1 1 calc R . . . .
C17 C 0.8667(3) 0.59292(15) 0.7377(2) 0.0369(11) Uani 1 1 d . . . . .
H17 H 0.891161 0.580050 0.796724 0.044 Uiso 1 1 calc R . . . .
C18 C 0.8746(3) 0.63699(15) 0.7282(2) 0.0362(11) Uani 1 1 d . . . . .
H18 H 0.905652 0.654379 0.780907 0.043 Uiso 1 1 calc R . . . .
C19 C 0.8378(3) 0.65618(13) 0.6429(2) 0.0289(10) Uani 1 1 d . . . . .
H19 H 0.842644 0.686679 0.636974 0.035 Uiso 1 1 calc R . . . .
C20 C 0.8245(3) 0.69648(12) 0.4478(2) 0.0190(9) Uani 1 1 d . . . . .
C21 C 0.8023(3) 0.73999(14) 0.4400(2) 0.0325(10) Uani 1 1 d . . . . .
H21 H 0.738494 0.749569 0.440114 0.039 Uiso 1 1 calc R . . . .
C22 C 0.8711(3) 0.77006(15) 0.4321(3) 0.0398(12) Uani 1 1 d . . . . .
H22 H 0.854946 0.800064 0.428019 0.048 Uiso 1 1 calc R . . . .
C23 C 0.9622(3) 0.75680(15) 0.4300(2) 0.0358(11) Uani 1 1 d . . . . .
H23 H 1.009404 0.777449 0.424192 0.043 Uiso 1 1 calc R . . . .
C24 C 0.9852(3) 0.71339(15) 0.4363(3) 0.0412(12) Uani 1 1 d . . . . .
H24 H 1.048056 0.703930 0.433815 0.049 Uiso 1 1 calc R . . . .
C25 C 0.9176(3) 0.68353(14) 0.4463(2) 0.0322(10) Uani 1 1 d . . . . .
H25 H 0.934970 0.653650 0.452227 0.039 Uiso 1 1 calc R . . . .
C26 C 0.3423(3) 0.63178(12) 0.2875(2) 0.0203(8) Uani 1 1 d . . . . .
C27 C 0.2571(3) 0.57488(13) 0.3915(2) 0.0275(10) Uani 1 1 d . . . . .
C28 C 0.1803(3) 0.60382(15) 0.3828(3) 0.0428(12) Uani 1 1 d . . . . .
H28 H 0.167976 0.626911 0.339966 0.051 Uiso 1 1 calc R . . . .
C29 C 0.1208(4) 0.59937(17) 0.4366(3) 0.0598(15) Uani 1 1 d . . . . .
H29 H 0.067596 0.619305 0.430256 0.072 Uiso 1 1 calc R . . . .
C30 C 0.1387(4) 0.56643(18) 0.4985(3) 0.0564(16) Uani 1 1 d . . . . .
H30 H 0.097695 0.563446 0.535086 0.068 Uiso 1 1 calc R . . . .
C31 C 0.2157(4) 0.53746(17) 0.5083(3) 0.0485(14) Uani 1 1 d . . . . .
H31 H 0.228161 0.514598 0.551657 0.058 Uiso 1 1 calc R . . . .
C32 C 0.2752(3) 0.54180(14) 0.4544(2) 0.0351(11) Uani 1 1 d . . . . .
H32 H 0.328544 0.521876 0.461076 0.042 Uiso 1 1 calc R . . . .
C33 C 0.2601(3) 0.54626(13) 0.2189(2) 0.0258(9) Uani 1 1 d . . . . .
C34 C 0.1632(3) 0.53095(13) 0.2037(3) 0.0331(10) Uani 1 1 d . . . . .
H34 H 0.132252 0.536653 0.247610 0.040 Uiso 1 1 calc R . . . .
C35 C 0.1113(3) 0.50761(14) 0.1261(3) 0.0405(12) Uani 1 1 d . . . . .
H35 H 0.045294 0.497253 0.116912 0.049 Uiso 1 1 calc R . . . .
C36 C 0.1555(3) 0.49927(15) 0.0615(3) 0.0401(12) Uani 1 1 d . . . . .
H36 H 0.119974 0.483019 0.008136 0.048 Uiso 1 1 calc R . . . .
C37 C 0.2508(3) 0.51456(14) 0.0747(3) 0.0383(11) Uani 1 1 d . . . . .
H37 H 0.280902 0.509113 0.030151 0.046 Uiso 1 1 calc R . . . .
C38 C 0.3029(3) 0.53784(13) 0.1527(2) 0.0306(10) Uani 1 1 d . . . . .
H38 H 0.368766 0.548244 0.161258 0.037 Uiso 1 1 calc R . . . .
C39 C 0.2223(3) 0.70956(13) 0.2295(2) 0.0242(9) Uani 1 1 d . . . . .
C40 C 0.1568(3) 0.73577(13) 0.1631(3) 0.0316(10) Uani 1 1 d . . . . .
H40 H 0.148981 0.731240 0.100718 0.038 Uiso 1 1 calc R . . . .
C41 C 0.1027(3) 0.76808(14) 0.1848(3) 0.0373(11) Uani 1 1 d . . . . .
H41 H 0.057832 0.785521 0.137879 0.045 Uiso 1 1 calc R . . . .
C42 C 0.1137(3) 0.77525(15) 0.2752(3) 0.0411(12) Uani 1 1 d . . . . .
H42 H 0.077693 0.798078 0.290759 0.049 Uiso 1 1 calc R . . . .
C43 C 0.1773(3) 0.74913(14) 0.3426(3) 0.0362(11) Uani 1 1 d . . . . .
H43 H 0.183767 0.753669 0.404642 0.043 Uiso 1 1 calc R . . . .
C44 C 0.2317(3) 0.71630(13) 0.3206(2) 0.0299(10) Uani 1 1 d . . . . .
H44 H 0.275318 0.698415 0.367491 0.036 Uiso 1 1 calc R . . . .
C45 C 0.2261(3) 0.64807(13) 0.0923(2) 0.0281(10) Uani 1 1 d . . . . .
C46 C 0.1306(3) 0.63227(15) 0.0773(3) 0.0418(11) Uani 1 1 d . . . . .
H46 H 0.103029 0.633994 0.124632 0.050 Uiso 1 1 calc R . . . .
C47 C 0.0741(3) 0.61380(16) -0.0064(3) 0.0543(14) Uani 1 1 d . . . . .
H47 H 0.008064 0.603190 -0.016444 0.065 Uiso 1 1 calc R . . . .
C48 C 0.1144(4) 0.61100(16) -0.0747(3) 0.0555(15) Uani 1 1 d . . . . .
H48 H 0.076125 0.598386 -0.131941 0.067 Uiso 1 1 calc R . . . .
C49 C 0.2089(4) 0.62623(17) -0.0605(3) 0.0623(16) Uani 1 1 d . . . . .
H49 H 0.236551 0.623974 -0.107769 0.075 Uiso 1 1 calc R . . . .
C50 C 0.2653(4) 0.64508(15) 0.0227(3) 0.0473(13) Uani 1 1 d . . . . .
H50 H 0.330993 0.655942 0.031842 0.057 Uiso 1 1 calc R . . . .
Na1 Na 0.49252(11) 0.86844(5) 0.29418(9) 0.0303(4) Uani 1 1 d . . . . .
O1 O 0.48293(19) 0.82621(9) 0.41544(16) 0.0287(7) Uani 1 1 d . . . . .
O2 O 0.6593(2) 0.85942(10) 0.40164(16) 0.0379(8) Uani 1 1 d . . . . .
O3 O 0.4382(2) 0.93061(9) 0.35193(17) 0.0370(7) Uani 1 1 d . . . . .
O4 O 0.5331(2) 0.92838(11) 0.22192(18) 0.0486(9) Uani 1 1 d . . . . .
O5 O 0.5022(2) 0.81405(10) 0.19702(17) 0.0412(8) Uani 1 1 d . . . . .
O6 O 0.3318(2) 0.86069(10) 0.17413(17) 0.0397(8) Uani 1 1 d . . . . .
C51 C 0.4127(3) 0.79166(14) 0.3976(3) 0.0428(12) Uani 1 1 d . . . . .
H51A H 0.345717 0.802165 0.359536 0.064 Uiso 1 1 calc GR . . . .
H51B H 0.410145 0.780491 0.455498 0.064 Uiso 1 1 calc GR . . . .
H51C H 0.433646 0.768428 0.365243 0.064 Uiso 1 1 calc GR . . . .
C52 C 0.5794(3) 0.81327(15) 0.4757(3) 0.0423(12) Uani 1 1 d . . . . .
H52A H 0.601933 0.787277 0.451001 0.051 Uiso 1 1 calc R . . . .
H52B H 0.575576 0.805685 0.536088 0.051 Uiso 1 1 calc R . . . .
C53 C 0.6524(3) 0.84875(14) 0.4866(2) 0.0363(11) Uani 1 1 d . . . . .
H53A H 0.630658 0.874511 0.512684 0.044 Uiso 1 1 calc R . . . .
H53B H 0.719497 0.839707 0.529381 0.044 Uiso 1 1 calc R . . . .
C54 C 0.7284(3) 0.89342(18) 0.4085(3) 0.0646(16) Uani 1 1 d . . . . .
H54A H 0.731589 0.899473 0.347961 0.097 Uiso 1 1 calc GR . . . .
H54B H 0.795385 0.884878 0.450455 0.097 Uiso 1 1 calc GR . . . .
H54C H 0.706181 0.919495 0.431999 0.097 Uiso 1 1 calc GR . . . .
C55 C 0.4421(4) 0.93698(17) 0.4430(3) 0.0665(17) Uani 1 1 d . . . . .
H55A H 0.425767 0.909739 0.466996 0.100 Uiso 1 1 calc GR . . . .
H55B H 0.393160 0.959289 0.443900 0.100 Uiso 1 1 calc GR . . . .
H55C H 0.510099 0.946319 0.481085 0.100 Uiso 1 1 calc GR . . . .
C56 C 0.4622(4) 0.96874(15) 0.3139(3) 0.0561(14) Uani 1 1 d . . . . .
H56A H 0.530776 0.978676 0.351498 0.067 Uiso 1 1 calc R . . . .
H56B H 0.413721 0.991989 0.313309 0.067 Uiso 1 1 calc R . . . .
C57 C 0.4576(4) 0.95970(16) 0.2192(3) 0.0569(15) Uani 1 1 d . . . . .
H57A H 0.390016 0.948444 0.182295 0.068 Uiso 1 1 calc R . . . .
H57B H 0.469394 0.986757 0.190263 0.068 Uiso 1 1 calc R . . . .
C58 C 0.5459(4) 0.92393(18) 0.1358(3) 0.0776(19) Uani 1 1 d . . . . .
H58A H 0.593342 0.900278 0.139135 0.116 Uiso 1 1 calc GR . . . .
H58B H 0.572582 0.951041 0.120602 0.116 Uiso 1 1 calc GR . . . .
H58C H 0.480689 0.917401 0.088369 0.116 Uiso 1 1 calc GR . . . .
C59 C 0.5933(3) 0.79579(16) 0.1957(3) 0.0513(13) Uani 1 1 d . . . . .
H59A H 0.618746 0.813074 0.155801 0.077 Uiso 1 1 calc GR . . . .
H59B H 0.580942 0.766001 0.172615 0.077 Uiso 1 1 calc GR . . . .
H59C H 0.643296 0.795632 0.257944 0.077 Uiso 1 1 calc GR . . . .
C60 C 0.4220(3) 0.81353(15) 0.1114(3) 0.0436(12) Uani 1 1 d . . . . .
H60A H 0.419845 0.785174 0.081004 0.052 Uiso 1 1 calc R . . . .
H60B H 0.432415 0.836477 0.071198 0.052 Uiso 1 1 calc R . . . .
C61 C 0.3259(3) 0.82107(16) 0.1271(3) 0.0473(13) Uani 1 1 d . . . . .
H61A H 0.269285 0.822091 0.067763 0.057 Uiso 1 1 calc R . . . .
H61B H 0.313397 0.796998 0.163726 0.057 Uiso 1 1 calc R . . . .
C62 C 0.2440(3) 0.86964(16) 0.1940(3) 0.0457(12) Uani 1 1 d . . . . .
H62A H 0.236512 0.847972 0.237088 0.069 Uiso 1 1 calc GR . . . .
H62B H 0.184990 0.868593 0.137345 0.069 Uiso 1 1 calc GR . . . .
H62C H 0.249389 0.898572 0.221244 0.069 Uiso 1 1 calc GR . . . .

loop_
_atom_site_aniso_label
_atom_site_aniso_U_11
_atom_site_aniso_U_22
_atom_site_aniso_U_33
_atom_site_aniso_U_23
_atom_site_aniso_U_13
_atom_site_aniso_U_12
Dy1 0.01588(9) 0.02208(10) 0.02504(10) 0.00043(9) 0.00740(7) -0.00090(10)
S1 0.0207(5) 0.0310(6) 0.0203(5) -0.0035(4) 0.0047(4) -0.0034(5)
S2 0.0219(5) 0.0273(6) 0.0325(5) -0.0071(5) 0.0113(5) 0.0037(5)
S3 0.0264(5) 0.0217(6) 0.0310(5) 0.0049(4) 0.0096(5) 0.0032(5)
S4 0.0222(5) 0.0274(6) 0.0408(6) 0.0099(5) 0.0125(5) -0.0012(5)
P1 0.0182(5) 0.0192(6) 0.0191(5) -0.0023(4) 0.0068(4) -0.0014(5)
P2 0.0192(5) 0.0170(6) 0.0201(5) -0.0011(4) 0.0075(4) 0.0014(5)
P3 0.0212(5) 0.0189(6) 0.0276(5) 0.0015(4) 0.0110(5) -0.0015(5)
P4 0.0185(5) 0.0195(6) 0.0287(5) 0.0011(4) 0.0072(5) -0.0005(5)
C1 0.0185(19) 0.018(2) 0.0208(19) -0.0003(15) 0.0078(16) 0.0014(18)
C2 0.023(2) 0.018(2) 0.023(2) -0.0026(16) 0.0132(18) -0.0008(19)
C3 0.030(2) 0.027(3) 0.031(2) -0.0097(19) 0.003(2) 0.007(2)
C4 0.050(3) 0.038(3) 0.036(2) -0.017(2) 0.013(2) 0.011(3)
C5 0.036(3) 0.026(3) 0.042(3) -0.002(2) 0.015(2) 0.010(2)
C6 0.032(2) 0.030(3) 0.026(2) 0.0008(18) 0.0034(19) 0.010(2)
C7 0.030(2) 0.025(2) 0.023(2) -0.0017(17) 0.0101(19) 0.001(2)
C8 0.022(2) 0.021(2) 0.0191(19) -0.0042(16) 0.0076(17) -0.0055(19)
C9 0.024(2) 0.022(2) 0.034(2) -0.0021(18) 0.0141(19) 0.001(2)
C10 0.032(2) 0.021(2) 0.038(2) -0.0002(18) 0.015(2) -0.002(2)
C11 0.033(2) 0.033(3) 0.037(2) 0.003(2) 0.016(2) -0.011(2)
C12 0.027(2) 0.043(3) 0.049(3) 0.008(2) 0.024(2) 0.000(2)
C13 0.026(2) 0.031(3) 0.033(2) 0.0044(19) 0.0128(19) 0.004(2)
C14 0.0176(19) 0.024(2) 0.0219(19) -0.0021(18) 0.0080(16) 0.003(2)
C15 0.043(3) 0.025(3) 0.028(2) 0.0007(18) 0.005(2) -0.003(2)
C16 0.056(3) 0.030(3) 0.038(3) 0.009(2) 0.008(2) -0.001(3)
C17 0.035(3) 0.047(3) 0.023(2) 0.010(2) 0.003(2) 0.000(3)
C18 0.041(3) 0.042(3) 0.021(2) -0.008(2) 0.004(2) -0.005(3)
C19 0.036(2) 0.020(2) 0.029(2) -0.0011(18) 0.009(2) 0.001(2)
C20 0.021(2) 0.020(2) 0.0155(18) -0.0027(15) 0.0055(16) 0.000(2)
C21 0.035(2) 0.028(3) 0.041(2) -0.003(2) 0.023(2) 0.001(2)
C22 0.053(3) 0.020(3) 0.054(3) 0.000(2) 0.029(3) -0.005(3)
C23 0.042(3) 0.033(3) 0.034(2) -0.004(2) 0.015(2) -0.018(3)
C24 0.026(2) 0.036(3) 0.067(3) 0.001(2) 0.023(2) -0.004(2)
C25 0.024(2) 0.026(3) 0.045(2) 0.001(2) 0.010(2) -0.001(2)
C26 0.0171(18) 0.015(2) 0.0276(19) -0.0029(17) 0.0061(16) -0.0011(19)
C27 0.028(2) 0.025(2) 0.032(2) -0.0062(18) 0.013(2) -0.010(2)
C28 0.046(3) 0.030(3) 0.067(3) -0.004(2) 0.039(3) -0.010(3)
C29 0.059(3) 0.041(3) 0.102(4) -0.014(3) 0.058(3) -0.009(3)
C30 0.061(4) 0.065(4) 0.065(3) -0.027(3) 0.049(3) -0.034(3)
C31 0.059(3) 0.062(4) 0.028(2) -0.008(2) 0.019(2) -0.039(3)
C32 0.036(3) 0.037(3) 0.033(2) -0.001(2) 0.014(2) -0.011(2)
C33 0.027(2) 0.020(2) 0.027(2) 0.0030(17) 0.0062(19) -0.002(2)
C34 0.032(2) 0.026(3) 0.038(2) 0.005(2) 0.009(2) -0.004(2)
C35 0.027(2) 0.032(3) 0.048(3) 0.008(2) -0.005(2) -0.009(2)
C36 0.040(3) 0.031(3) 0.035(2) -0.001(2) -0.006(2) 0.002(3)
C37 0.041(3) 0.037(3) 0.032(2) -0.003(2) 0.007(2) 0.002(3)
C38 0.030(2) 0.027(3) 0.033(2) -0.0030(19) 0.009(2) -0.005(2)
C39 0.018(2) 0.020(2) 0.037(2) -0.0009(18) 0.0114(19) -0.004(2)
C40 0.023(2) 0.025(3) 0.045(3) 0.001(2) 0.010(2) -0.001(2)
C41 0.024(2) 0.026(3) 0.061(3) 0.009(2) 0.015(2) 0.008(2)
C42 0.027(2) 0.025(3) 0.077(3) -0.005(2) 0.027(3) 0.003(2)
C43 0.037(3) 0.029(3) 0.053(3) -0.010(2) 0.030(2) -0.010(2)
C44 0.028(2) 0.023(2) 0.042(2) 0.0039(19) 0.017(2) -0.004(2)
C45 0.025(2) 0.025(2) 0.030(2) 0.0052(18) 0.0035(19) 0.002(2)
C46 0.032(2) 0.040(3) 0.050(3) -0.012(2) 0.009(2) 0.003(3)
C47 0.026(3) 0.048(3) 0.067(3) -0.019(3) -0.011(3) 0.008(3)
C48 0.064(4) 0.046(4) 0.037(3) -0.006(2) -0.007(3) 0.012(3)
C49 0.085(4) 0.069(4) 0.030(3) 0.002(3) 0.015(3) -0.009(4)
C50 0.056(3) 0.056(4) 0.030(2) -0.001(2) 0.016(2) -0.013(3)
Na1 0.0344(9) 0.0281(9) 0.0276(8) 0.0024(7) 0.0100(7) -0.0014(9)
O1 0.0263(15) 0.0252(17) 0.0327(15) 0.0067(12) 0.0079(13) 0.0009(15)
O2 0.0340(17) 0.049(2) 0.0324(15) -0.0028(14) 0.0144(14) -0.0116(17)
O3 0.0450(19) 0.0246(18) 0.0407(16) 0.0010(13) 0.0142(15) 0.0012(16)
O4 0.055(2) 0.046(2) 0.0514(19) 0.0170(16) 0.0266(17) -0.005(2)
O5 0.0438(19) 0.043(2) 0.0377(17) -0.0049(14) 0.0158(16) 0.0079(17)
O6 0.0333(17) 0.036(2) 0.0477(17) -0.0028(15) 0.0117(15) -0.0007(17)
C51 0.040(3) 0.037(3) 0.052(3) 0.006(2) 0.017(2) -0.007(3)
C52 0.031(3) 0.039(3) 0.050(3) 0.020(2) 0.005(2) 0.004(3)
C53 0.032(2) 0.045(3) 0.029(2) 0.007(2) 0.007(2) 0.003(2)
C54 0.038(3) 0.083(5) 0.069(3) 0.019(3) 0.014(3) -0.022(3)
C55 0.085(4) 0.066(4) 0.047(3) -0.006(3) 0.023(3) 0.024(4)
C56 0.057(3) 0.026(3) 0.087(4) 0.005(3) 0.026(3) 0.003(3)
C57 0.059(3) 0.040(3) 0.074(4) 0.033(3) 0.025(3) -0.002(3)
C58 0.110(5) 0.077(5) 0.067(3) 0.017(3) 0.057(4) -0.021(4)
C59 0.053(3) 0.054(4) 0.056(3) -0.001(3) 0.029(3) 0.011(3)
C60 0.058(3) 0.038(3) 0.031(2) -0.005(2) 0.011(2) 0.001(3)
C61 0.045(3) 0.044(3) 0.045(3) -0.003(2) 0.006(2) -0.007(3)
C62 0.037(3) 0.052(3) 0.047(3) 0.011(2) 0.013(2) 0.001(3)

loop_
_atom_type_symbol
_atom_type_description
_atom_type_scat_dispersion_real
_atom_type_scat_dispersion_imag
_atom_type_scat_source
C C 0.0033 0.0016 'International Tables Vol C Tables 4.2.6.8 and 6.1.1.4'
H H 0.0000 0.0000 'International Tables Vol C Tables 4.2.6.8 and 6.1.1.4'
Dy Dy -0.1892 4.4098 'International Tables Vol C Tables 4.2.6.8 and 6.1.1.4'
Na Na 0.0362 0.0249 'International Tables Vol C Tables 4.2.6.8 and 6.1.1.4'
O O 0.0106 0.0060 'International Tables Vol C Tables 4.2.6.8 and 6.1.1.4'
P P 0.1023 0.0942 'International Tables Vol C Tables 4.2.6.8 and 6.1.1.4'
S S 0.1246 0.1234 'International Tables Vol C Tables 4.2.6.8 and 6.1.1.4'

loop_
_exptl_crystal_face_index_h
_exptl_crystal_face_index_k
_exptl_crystal_face_index_l
_exptl_crystal_face_perp_dist
2 43 -5 0.0935
-2 -43 5 0.0935
-1 12 20 0.1437
1 -12 -20 0.1437
-13 -33 1 0.0799
18 -2 1 0.0508
-18 2 -1 0.0508
13 32 -8 0.0788
-1 -42 -6 0.1158
1 42 6 0.1158
-14 -9 19 0.1522
14 9 -19 0.1522
-14 29 11 0.1108
14 -29 -11 0.1108

loop_
_geom_angle_atom_site_label_1
_geom_angle_atom_site_label_2
_geom_angle_atom_site_label_3
_geom_angle
_geom_angle_site_symmetry_1
_geom_angle_site_symmetry_3
_geom_angle_publ_flag
S1 Dy1 S4 88.89(3) . . ?
S2 Dy1 S1 135.06(3) . . ?
S2 Dy1 S3 108.13(3) . . ?
S2 Dy1 S4 94.15(3) . . ?
S3 Dy1 S1 98.35(3) . . ?
S3 Dy1 S4 138.45(3) . . ?
C1 Dy1 S1 70.59(7) . . ?
C1 Dy1 S2 71.55(8) . . ?
C1 Dy1 S3 94.85(9) . . ?
C1 Dy1 S4 125.82(8) . . ?
C26 Dy1 S1 115.67(8) . . ?
C26 Dy1 S2 107.36(8) . . ?
C26 Dy1 S3 70.06(9) . . ?
C26 Dy1 S4 69.97(9) . . ?
C26 Dy1 C1 164.01(11) . . ?
P1 S1 Dy1 79.98(4) . . ?
P2 S2 Dy1 80.19(4) . . ?
P3 S3 Dy1 80.16(4) . . ?
P4 S4 Dy1 79.32(4) . . ?
C1 P1 S1 109.78(13) . . ?
C1 P1 C2 114.88(17) . . ?
C1 P1 C8 114.46(17) . . ?
C2 P1 S1 107.46(13) . . ?
C2 P1 C8 102.15(17) . . ?
C8 P1 S1 107.54(12) . . ?
C1 P2 S2 110.77(13) . . ?
C1 P2 C14 110.94(18) . . ?
C1 P2 C20 117.48(16) . . ?
C14 P2 S2 105.09(11) . . ?
C20 P2 S2 107.74(13) . . ?
C20 P2 C14 103.92(16) . . ?
C26 P3 S3 108.29(13) . . ?
C26 P3 C27 114.20(19) . . ?
C26 P3 C33 114.44(16) . . ?
C27 P3 S3 108.01(14) . . ?
C27 P3 C33 102.25(17) . . ?
C33 P3 S3 109.37(13) . . ?
C26 P4 S4 109.11(13) . . ?
C26 P4 C39 112.46(17) . . ?
C26 P4 C45 115.59(18) . . ?
C39 P4 S4 106.62(13) . . ?
C39 P4 C45 103.95(18) . . ?
C45 P4 S4 108.64(13) . . ?
P1 C1 Dy1 97.99(15) . . ?
P2 C1 Dy1 97.37(15) . . ?
P2 C1 P1 141.0(2) . . ?
C3 C2 P1 121.6(3) . . ?
C7 C2 P1 120.5(3) . . ?
C7 C2 C3 117.8(3) . . ?
C2 C3 H3 119.5 . . ?
C4 C3 C2 121.1(4) . . ?
C4 C3 H3 119.5 . . ?
C3 C4 H4 119.9 . . ?
C5 C4 C3 120.3(4) . . ?
C5 C4 H4 119.9 . . ?
C4 C5 H5 120.2 . . ?
C4 C5 C6 119.7(4) . . ?
C6 C5 H5 120.2 . . ?
C5 C6 H6 119.9 . . ?
C5 C6 C7 120.1(4) . . ?
C7 C6 H6 119.9 . . ?
C2 C7 H7 119.5 . . ?
C6 C7 C2 121.0(3) . . ?
C6 C7 H7 119.5 . . ?
C9 C8 P1 117.8(3) . . ?
C9 C8 C13 118.1(4) . . ?
C13 C8 P1 124.0(3) . . ?
C8 C9 H9 119.1 . . ?
C8 C9 C10 121.9(4) . . ?
C10 C9 H9 119.1 . . ?
C9 C10 H10 120.1 . . ?
C9 C10 C11 119.8(4) . . ?
C11 C10 H10 120.1 . . ?
C10 C11 H11 120.6 . . ?
C12 C11 C10 118.8(4) . . ?
C12 C11 H11 120.6 . . ?
C11 C12 H12 119.3 . . ?
C11 C12 C13 121.5(4) . . ?
C13 C12 H12 119.3 . . ?
C8 C13 H13 120.0 . . ?
C12 C13 C8 120.0(4) . . ?
C12 C13 H13 120.0 . . ?
C15 C14 P2 119.2(3) . . ?
C15 C14 C19 119.6(3) . . ?
C19 C14 P2 120.9(3) . . ?
C14 C15 H15 119.8 . . ?
C14 C15 C16 120.4(4) . . ?
C16 C15 H15 119.8 . . ?
C15 C16 H16 120.1 . . ?
C17 C16 C15 119.7(4) . . ?
C17 C16 H16 120.1 . . ?
C16 C17 H17 120.1 . . ?
C18 C17 C16 119.9(4) . . ?
C18 C17 H17 120.1 . . ?
C17 C18 H18 119.7 . . ?
C17 C18 C19 120.6(4) . . ?
C19 C18 H18 119.7 . . ?
C14 C19 H19 120.1 . . ?
C18 C19 C14 119.7(4) . . ?
C18 C19 H19 120.1 . . ?
C21 C20 P2 122.9(3) . . ?
C21 C20 C25 118.0(4) . . ?
C25 C20 P2 119.0(3) . . ?
C20 C21 H21 119.5 . . ?
C20 C21 C22 121.1(4) . . ?
C22 C21 H21 119.5 . . ?
C21 C22 H22 119.9 . . ?
C23 C22 C21 120.2(4) . . ?
C23 C22 H22 119.9 . . ?
C22 C23 H23 120.2 . . ?
C22 C23 C24 119.5(4) . . ?
C24 C23 H23 120.2 . . ?
C23 C24 H24 119.9 . . ?
C23 C24 C25 120.3(4) . . ?
C25 C24 H24 119.9 . . ?
C20 C25 H25 119.6 . . ?
C24 C25 C20 120.9(4) . . ?
C24 C25 H25 119.6 . . ?
P3 C26 Dy1 99.77(17) . . ?
P3 C26 P4 144.7(2) . . ?
P4 C26 Dy1 100.17(16) . . ?
C28 C27 P3 118.1(3) . . ?
C28 C27 C32 119.6(4) . . ?
C32 C27 P3 122.3(3) . . ?
C27 C28 H28 119.9 . . ?
C27 C28 C29 120.2(4) . . ?
C29 C28 H28 119.9 . . ?
C28 C29 H29 120.0 . . ?
C30 C29 C28 120.1(5) . . ?
C30 C29 H29 120.0 . . ?
C29 C30 H30 119.8 . . ?
C29 C30 C31 120.3(4) . . ?
C31 C30 H30 119.8 . . ?
C30 C31 H31 120.1 . . ?
C30 C31 C32 119.7(5) . . ?
C32 C31 H31 120.1 . . ?
C27 C32 C31 120.2(4) . . ?
C27 C32 H32 119.9 . . ?
C31 C32 H32 119.9 . . ?
C34 C33 P3 123.5(3) . . ?
C34 C33 C38 118.1(4) . . ?
C38 C33 P3 118.2(3) . . ?
C33 C34 H34 119.5 . . ?
C35 C34 C33 121.1(4) . . ?
C35 C34 H34 119.5 . . ?
C34 C35 H35 120.0 . . ?
C34 C35 C36 120.0(4) . . ?
C36 C35 H35 120.0 . . ?
C35 C36 H36 120.1 . . ?
C37 C36 C35 119.8(4) . . ?
C37 C36 H36 120.1 . . ?
C36 C37 H37 119.9 . . ?
C36 C37 C38 120.2(4) . . ?
C38 C37 H37 119.9 . . ?
C33 C38 H38 119.6 . . ?
C37 C38 C33 120.9(4) . . ?
C37 C38 H38 119.6 . . ?
C40 C39 P4 123.5(3) . . ?
C40 C39 C44 118.3(4) . . ?
C44 C39 P4 118.1(3) . . ?
C39 C40 H40 119.1 . . ?
C41 C40 C39 121.7(4) . . ?
C41 C40 H40 119.1 . . ?
C40 C41 H41 120.1 . . ?
C40 C41 C42 119.8(4) . . ?
C42 C41 H41 120.1 . . ?
C41 C42 H42 120.1 . . ?
C43 C42 C41 119.7(4) . . ?
C43 C42 H42 120.1 . . ?
C42 C43 H43 119.7 . . ?
C42 C43 C44 120.5(4) . . ?
C44 C43 H43 119.7 . . ?
C39 C44 H44 120.1 . . ?
C43 C44 C39 119.9(4) . . ?
C43 C44 H44 120.1 . . ?
C46 C45 P4 119.9(3) . . ?
C46 C45 C50 118.9(4) . . ?
C50 C45 P4 121.0(3) . . ?
C45 C46 H46 119.7 . . ?
C45 C46 C47 120.7(4) . . ?
C47 C46 H46 119.7 . . ?
C46 C47 H47 120.2 . . ?
C48 C47 C46 119.6(5) . . ?
C48 C47 H47 120.2 . . ?
C47 C48 H48 119.9 . . ?
C49 C48 C47 120.3(5) . . ?
C49 C48 H48 119.9 . . ?
C48 C49 H49 119.8 . . ?
C48 C49 C50 120.4(5) . . ?
C50 C49 H49 119.8 . . ?
C45 C50 C49 120.2(4) . . ?
C45 C50 H50 119.9 . . ?
C49 C50 H50 119.9 . . ?
O1 Na1 O2 71.97(10) . . ?
O1 Na1 O3 91.39(10) . . ?
O1 Na1 O6 105.53(11) . . ?
O2 Na1 O6 166.31(13) . . ?
O3 Na1 O2 101.60(11) . . ?
O3 Na1 O6 91.85(11) . . ?
O4 Na1 O1 157.41(12) . . ?
O4 Na1 O2 94.67(12) . . ?
O4 Na1 O3 73.13(11) . . ?
O4 Na1 O6 91.62(11) . . ?
O5 Na1 O1 99.27(11) . . ?
O5 Na1 O2 96.05(11) . . ?
O5 Na1 O3 161.53(12) . . ?
O5 Na1 O4 100.22(11) . . ?
O5 Na1 O6 70.84(11) . . ?
C51 O1 Na1 119.7(2) . . ?
C52 O1 Na1 112.2(2) . . ?
C52 O1 C51 111.4(3) . . ?
C53 O2 Na1 108.2(2) . . ?
C53 O2 C54 112.2(3) . . ?
C54 O2 Na1 117.1(3) . . ?
C55 O3 Na1 126.4(3) . . ?
C56 O3 Na1 111.0(2) . . ?
C56 O3 C55 112.1(4) . . ?
C57 O4 Na1 104.0(2) . . ?
C58 O4 Na1 120.8(3) . . ?
C58 O4 C57 112.2(4) . . ?
C59 O5 Na1 124.5(3) . . ?
C59 O5 C60 114.5(3) . . ?
C60 O5 Na1 114.7(2) . . ?
C61 O6 Na1 111.0(3) . . ?
C62 O6 Na1 118.5(2) . . ?
C62 O6 C61 112.8(3) . . ?
O1 C51 H51A 109.5 . . ?
O1 C51 H51B 109.5 . . ?
O1 C51 H51C 109.5 . . ?
H51A C51 H51B 109.5 . . ?
H51A C51 H51C 109.5 . . ?
H51B C51 H51C 109.5 . . ?
O1 C52 H52A 109.7 . . ?
O1 C52 H52B 109.7 . . ?
O1 C52 C53 109.9(3) . . ?
H52A C52 H52B 108.2 . . ?
C53 C52 H52A 109.7 . . ?
C53 C52 H52B 109.7 . . ?
O2 C53 C52 110.2(3) . . ?
O2 C53 H53A 109.6 . . ?
O2 C53 H53B 109.6 . . ?
C52 C53 H53A 109.6 . . ?
C52 C53 H53B 109.6 . . ?
H53A C53 H53B 108.1 . . ?
O2 C54 H54A 109.5 . . ?
O2 C54 H54B 109.5 . . ?
O2 C54 H54C 109.5 . . ?
H54A C54 H54B 109.5 . . ?
H54A C54 H54C 109.5 . . ?
H54B C54 H54C 109.5 . . ?
O3 C55 H55A 109.5 . . ?
O3 C55 H55B 109.5 . . ?
O3 C55 H55C 109.5 . . ?
H55A C55 H55B 109.5 . . ?
H55A C55 H55C 109.5 . . ?
H55B C55 H55C 109.5 . . ?
O3 C56 H56A 109.8 . . ?
O3 C56 H56B 109.8 . . ?
O3 C56 C57 109.2(4) . . ?
H56A C56 H56B 108.3 . . ?
C57 C56 H56A 109.8 . . ?
C57 C56 H56B 109.8 . . ?
O4 C57 C56 109.0(4) . . ?
O4 C57 H57A 109.9 . . ?
O4 C57 H57B 109.9 . . ?
C56 C57 H57A 109.9 . . ?
C56 C57 H57B 109.9 . . ?
H57A C57 H57B 108.3 . . ?
O4 C58 H58A 109.5 . . ?
O4 C58 H58B 109.5 . . ?
O4 C58 H58C 109.5 . . ?
H58A C58 H58B 109.5 . . ?
H58A C58 H58C 109.5 . . ?
H58B C58 H58C 109.5 . . ?
O5 C59 H59A 109.5 . . ?
O5 C59 H59B 109.5 . . ?
O5 C59 H59C 109.5 . . ?
H59A C59 H59B 109.5 . . ?
H59A C59 H59C 109.5 . . ?
H59B C59 H59C 109.5 . . ?
O5 C60 H60A 110.0 . . ?
O5 C60 H60B 110.0 . . ?
O5 C60 C61 108.6(3) . . ?
H60A C60 H60B 108.3 . . ?
C61 C60 H60A 110.0 . . ?
C61 C60 H60B 110.0 . . ?
O6 C61 C60 109.4(4) . . ?
O6 C61 H61A 109.8 . . ?
O6 C61 H61B 109.8 . . ?
C60 C61 H61A 109.8 . . ?
C60 C61 H61B 109.8 . . ?
H61A C61 H61B 108.2 . . ?
O6 C62 H62A 109.5 . . ?
O6 C62 H62B 109.5 . . ?
O6 C62 H62C 109.5 . . ?
H62A C62 H62B 109.5 . . ?
H62A C62 H62C 109.5 . . ?
H62B C62 H62C 109.5 . . ?

loop_
_geom_bond_atom_site_label_1
_geom_bond_atom_site_label_2
_geom_bond_distance
_geom_bond_site_symmetry_2
_geom_bond_publ_flag
Dy1 S1 2.7832(9) . ?
Dy1 S2 2.7430(10) . ?
Dy1 S3 2.7725(10) . ?
Dy1 S4 2.8189(10) . ?
Dy1 C1 2.449(3) . ?
Dy1 C26 2.407(3) . ?
S1 P1 2.0343(13) . ?
S2 P2 2.0370(13) . ?
S3 P3 2.0251(14) . ?
S4 P4 2.0331(14) . ?
P1 C1 1.667(3) . ?
P1 C2 1.819(4) . ?
P1 C8 1.824(4) . ?
P2 C1 1.653(3) . ?
P2 C14 1.825(3) . ?
P2 C20 1.823(4) . ?
P3 C26 1.651(4) . ?
P3 C27 1.827(4) . ?
P3 C33 1.831(4) . ?
P4 C26 1.659(4) . ?
P4 C39 1.821(4) . ?
P4 C45 1.827(4) . ?
C2 C3 1.398(4) . ?
C2 C7 1.386(5) . ?
C3 H3 0.9500 . ?
C3 C4 1.374(5) . ?
C4 H4 0.9500 . ?
C4 C5 1.373(5) . ?
C5 H5 0.9500 . ?
C5 C6 1.381(5) . ?
C6 H6 0.9500 . ?
C6 C7 1.381(5) . ?
C7 H7 0.9500 . ?
C8 C9 1.375(5) . ?
C8 C13 1.389(5) . ?
C9 H9 0.9500 . ?
C9 C10 1.377(5) . ?
C10 H10 0.9500 . ?
C10 C11 1.387(5) . ?
C11 H11 0.9500 . ?
C11 C12 1.367(6) . ?
C12 H12 0.9500 . ?
C12 C13 1.384(5) . ?
C13 H13 0.9500 . ?
C14 C15 1.373(5) . ?
C14 C19 1.391(5) . ?
C15 H15 0.9500 . ?
C15 C16 1.391(5) . ?
C16 H16 0.9500 . ?
C16 C17 1.379(5) . ?
C17 H17 0.9500 . ?
C17 C18 1.376(6) . ?
C18 H18 0.9500 . ?
C18 C19 1.381(5) . ?
C19 H19 0.9500 . ?
C20 C21 1.374(5) . ?
C20 C25 1.385(5) . ?
C21 H21 0.9500 . ?
C21 C22 1.382(5) . ?
C22 H22 0.9500 . ?
C22 C23 1.363(5) . ?
C23 H23 0.9500 . ?
C23 C24 1.373(6) . ?
C24 H24 0.9500 . ?
C24 C25 1.375(5) . ?
C25 H25 0.9500 . ?
C27 C28 1.376(5) . ?
C27 C32 1.376(5) . ?
C28 H28 0.9500 . ?
C28 C29 1.389(5) . ?
C29 H29 0.9500 . ?
C29 C30 1.363(6) . ?
C30 H30 0.9500 . ?
C30 C31 1.376(6) . ?
C31 H31 0.9500 . ?
C31 C32 1.389(5) . ?
C32 H32 0.9500 . ?
C33 C34 1.389(5) . ?
C33 C38 1.394(5) . ?
C34 H34 0.9500 . ?
C34 C35 1.379(5) . ?
C35 H35 0.9500 . ?
C35 C36 1.383(5) . ?
C36 H36 0.9500 . ?
C36 C37 1.374(5) . ?
C37 H37 0.9500 . ?
C37 C38 1.382(5) . ?
C38 H38 0.9500 . ?
C39 C40 1.383(5) . ?
C39 C44 1.397(5) . ?
C40 H40 0.9500 . ?
C40 C41 1.369(5) . ?
C41 H41 0.9500 . ?
C41 C42 1.380(5) . ?
C42 H42 0.9500 . ?
C42 C43 1.378(5) . ?
C43 H43 0.9500 . ?
C43 C44 1.387(5) . ?
C44 H44 0.9500 . ?
C45 C46 1.377(5) . ?
C45 C50 1.386(5) . ?
C46 H46 0.9500 . ?
C46 C47 1.392(5) . ?
C47 H47 0.9500 . ?
C47 C48 1.377(6) . ?
C48 H48 0.9500 . ?
C48 C49 1.360(6) . ?
C49 H49 0.9500 . ?
C49 C50 1.390(6) . ?
C50 H50 0.9500 . ?
Na1 O1 2.340(3) . ?
Na1 O2 2.383(3) . ?
Na1 O3 2.359(3) . ?
Na1 O4 2.339(3) . ?
Na1 O5 2.297(3) . ?
Na1 O6 2.398(3) . ?
O1 C51 1.416(4) . ?
O1 C52 1.416(4) . ?
O2 C53 1.401(4) . ?
O2 C54 1.412(5) . ?
O3 C55 1.416(4) . ?
O3 C56 1.411(5) . ?
O4 C57 1.429(5) . ?
O4 C58 1.425(4) . ?
O5 C59 1.413(4) . ?
O5 C60 1.417(4) . ?
O6 C61 1.413(5) . ?
O6 C62 1.409(4) . ?
C51 H51A 0.9800 . ?
C51 H51B 0.9800 . ?
C51 H51C 0.9800 . ?
C52 H52A 0.9900 . ?
C52 H52B 0.9900 . ?
C52 C53 1.474(5) . ?
C53 H53A 0.9900 . ?
C53 H53B 0.9900 . ?
C54 H54A 0.9800 . ?
C54 H54B 0.9800 . ?
C54 H54C 0.9800 . ?
C55 H55A 0.9800 . ?
C55 H55B 0.9800 . ?
C55 H55C 0.9800 . ?
C56 H56A 0.9900 . ?
C56 H56B 0.9900 . ?
C56 C57 1.483(5) . ?
C57 H57A 0.9900 . ?
C57 H57B 0.9900 . ?
C58 H58A 0.9800 . ?
C58 H58B 0.9800 . ?
C58 H58C 0.9800 . ?
C59 H59A 0.9800 . ?
C59 H59B 0.9800 . ?
C59 H59C 0.9800 . ?
C60 H60A 0.9900 . ?
C60 H60B 0.9900 . ?
C60 C61 1.483(5) . ?
C61 H61A 0.9900 . ?
C61 H61B 0.9900 . ?
C62 H62A 0.9800 . ?
C62 H62B 0.9800 . ?
C62 H62C 0.9800 . ?

loop_
_exptl_oxdiff_crystal_face_indexfrac_h
_exptl_oxdiff_crystal_face_indexfrac_k
_exptl_oxdiff_crystal_face_indexfrac_l
_exptl_oxdiff_crystal_face_x
_exptl_oxdiff_crystal_face_y
_exptl_oxdiff_crystal_face_z
1.9842 42.8698 -5.0442 0.9295 0.3957 -0.0594
-1.9842 -42.8698 5.0442 -0.9295 -0.3957 0.0594
-1.0553 12.0335 19.9587 0.1127 0.0623 0.9824
1.0553 -12.0335 -19.9587 -0.1127 -0.0623 -0.9824
-12.9741 -32.9635 1.0171 -0.9499 0.2411 -0.2735
17.9881 -1.9071 1.0332 0.3496 -0.8573 0.3288
-17.9881 1.9071 -1.0332 -0.3496 0.8573 -0.3288
12.9917 31.9412 -8.0072 0.9667 -0.2125 -0.0650
-0.9587 -41.9076 -5.9418 -0.8297 -0.3695 -0.4476
0.9587 41.9076 5.9418 0.8297 0.3695 0.4476
-14.0321 -8.9712 18.9632 -0.5869 0.4430 0.6545
14.0321 8.9712 -18.9632 0.5869 -0.4430 -0.6545
-14.0364 28.8927 10.9254 0.2146 0.8943 0.4023
14.0364 -28.8927 -10.9254 -0.2146 -0.8943 -0.4023
